data_7013818
loop_
_publ_author_name
'King, Philippa'
'Cl\'erac, Rodolphe'
'Anson, Christopher E.'
'Powell, Annie K.'

_publ_section_title
;
 The building block approach to extended solids:
 3,5-pyrazoledicarboxylate coordination compounds of increasing
 dimensionality.
;
_journal_issue 6
_journal_name_full 'Dalton transactions (Cambridge, England : 2003)'
_journal_page_first 852
_journal_page_last 861
_journal_paper_doi 10.1039/b315067d
_journal_year 2004
_chemical_formula_sum 'C10 H28 N4 Na2 Ni O20'
_chemical_formula_weight 629.05
_chemical_name_systematic
;
?
;
_space_group_IT_number 14
_symmetry_cell_setting monoclinic
_symmetry_space_group_name_Hall '-P 2ybc'
_symmetry_space_group_name_H-M 'P 1 21/c 1'
_atom_sites_solution_hydrogens difmap
_atom_sites_solution_primary direct
_atom_sites_solution_secondary difmap
_audit_creation_method SHELXL-97
_cell_angle_alpha 90.00
_cell_angle_beta 94.951(13)
_cell_angle_gamma 90.00
_cell_formula_units_Z 2
_cell_length_a 13.0446(14)
_cell_length_b 12.8483(12)
_cell_length_c 7.3416(8)
_cell_measurement_reflns_used 8000
_cell_measurement_temperature 200(2)
_cell_measurement_theta_max 24.76
_cell_measurement_theta_min 2.23
_cell_volume 1225.9(2)
_computing_cell_refinement 'IPDS 2.92 (Stoe & Cie GmbH, 1999)'
_computing_data_collection 'IPDS 2.92 (Stoe & Cie GmbH, 1999)'
_computing_data_reduction 'IPDS 2.92 (Stoe & Cie GmbH, 1999)'
_computing_molecular_graphics 'SHELXTL 5.1 (Bruker AXS Inc., 1997)'
_computing_publication_material 'SHELXTL 5.1 (Bruker AXS Inc., 1997)'
_computing_structure_refinement 'SHELXTL 5.1 (Bruker AXS Inc., 1997)'
_computing_structure_solution 'SHELXTL 5.1 (Bruker AXS Inc., 1997)'
_diffrn_ambient_temperature 200(2)
_diffrn_detector_area_resol_mean 6.667
_diffrn_measured_fraction_theta_full 0.992
_diffrn_measured_fraction_theta_max 0.983
_diffrn_measurement_device_type 'Stoe IPDS'
_diffrn_measurement_method 'area detector'
_diffrn_radiation_monochromator graphite
_diffrn_radiation_source 'fine-focus sealed tube'
_diffrn_radiation_type MoK\a
_diffrn_radiation_wavelength 0.71073
_diffrn_reflns_av_R_equivalents 0.0473
_diffrn_reflns_av_sigmaI/netI 0.0332
_diffrn_reflns_limit_h_max 16
_diffrn_reflns_limit_h_min -14
_diffrn_reflns_limit_k_max 15
_diffrn_reflns_limit_k_min -15
_diffrn_reflns_limit_l_max 9
_diffrn_reflns_limit_l_min -9
_diffrn_reflns_number 7253
_diffrn_reflns_theta_full 25.00
_diffrn_reflns_theta_max 26.11
_diffrn_reflns_theta_min 2.23
_exptl_absorpt_coefficient_mu 0.924
_exptl_absorpt_correction_type none
_exptl_crystal_colour 'pale blue'
_exptl_crystal_density_diffrn 1.704
_exptl_crystal_density_method 'not measured'
_exptl_crystal_description plate
_exptl_crystal_F_000 652
_exptl_crystal_size_max 0.35
_exptl_crystal_size_mid 0.25
_exptl_crystal_size_min 0.10
_refine_diff_density_max 0.852
_refine_diff_density_min -0.507
_refine_diff_density_rms 0.096
_refine_ls_extinction_method none
_refine_ls_goodness_of_fit_ref 1.042
_refine_ls_hydrogen_treatment refxyz
_refine_ls_matrix_type full
_refine_ls_number_parameters 214
_refine_ls_number_reflns 2392
_refine_ls_number_restraints 0
_refine_ls_restrained_S_all 1.042
_refine_ls_R_factor_all 0.0535
_refine_ls_R_factor_gt 0.0478
_refine_ls_shift/su_max 0.001
_refine_ls_shift/su_mean 0.000
_refine_ls_structure_factor_coef Fsqd
_refine_ls_weighting_details 'calc w=1/[\s^2^(Fo^2^)+(0.1030P)^2^+0.4022P] where P=(Fo^2^+2Fc^2^)/3'
_refine_ls_weighting_scheme calc
_refine_ls_wR_factor_gt 0.1331
_refine_ls_wR_factor_ref 0.1383
_reflns_number_gt 2060
_reflns_number_total 2392
_reflns_threshold_expression >2sigma(I)
_cod_data_source_file b315067d.txt
_cod_data_source_block p120c
_cod_database_code 7013818

loop_
_symmetry_equiv_pos_as_xyz
'x, y, z'
'-x, y+1/2, -z+1/2'
'-x, -y, -z'
'x, -y-1/2, z-1/2'

loop_
_atom_site_label
_atom_site_type_symbol
_atom_site_fract_x
_atom_site_fract_y
_atom_site_fract_z
_atom_site_U_iso_or_equiv
_atom_site_adp_type
_atom_site_occupancy
_atom_site_symmetry_multiplicity
_atom_site_calc_flag
_atom_site_refinement_flags
_atom_site_disorder_assembly
_atom_site_disorder_group
Ni1 Ni 0.5000 0.5000 0.5000 0.0233(2) Uani 1 2 d S . .
N1 N 0.41888(16) 0.63562(16) 0.5169(3) 0.0243(4) Uani 1 1 d . . .
N2 N 0.33083(16) 0.67064(17) 0.5746(3) 0.0245(4) Uani 1 1 d . . .
H2 H 0.290(3) 0.629(3) 0.624(4) 0.029 Uiso 1 1 d . . .
C1 C 0.47021(19) 0.71938(19) 0.4678(3) 0.0247(5) Uani 1 1 d . . .
C2 C 0.41544(19) 0.8095(2) 0.4967(3) 0.0256(5) Uani 1 1 d . . .
H2A H 0.433(3) 0.878(3) 0.475(4) 0.031 Uiso 1 1 d . . .
C3 C 0.32600(19) 0.77556(19) 0.5661(3) 0.0251(5) Uani 1 1 d . . .
C4 C 0.57282(19) 0.7001(2) 0.3988(3) 0.0264(5) Uani 1 1 d . . .
O1 O 0.60049(14) 0.60483(14) 0.3978(3) 0.0290(4) Uani 1 1 d . . .
O2 O 0.62495(15) 0.77394(15) 0.3493(3) 0.0346(5) Uani 1 1 d . . .
C5 C 0.23726(19) 0.8342(2) 0.6284(3) 0.0282(5) Uani 1 1 d . . .
O3 O 0.16208(16) 0.78429(16) 0.6762(3) 0.0394(5) Uani 1 1 d . . .
O4 O 0.24587(15) 0.93241(15) 0.6293(3) 0.0343(4) Uani 1 1 d . . .
O5 O 0.56836(15) 0.52802(17) 0.7630(2) 0.0296(4) Uani 1 1 d . . .
H51 H 0.628(4) 0.489(3) 0.785(6) 0.044 Uiso 1 1 d . . .
H52 H 0.580(3) 0.591(3) 0.786(5) 0.044 Uiso 1 1 d . . .
Na1 Na 0.09343(11) 0.06953(12) 0.1299(2) 0.0547(4) Uani 1 1 d . . .
O6 O 0.24908(18) -0.00183(16) 0.2624(4) 0.0371(5) Uani 1 1 d . . .
H61 H 0.257(4) -0.015(3) 0.367(7) 0.056 Uiso 1 1 d . . .
H62 H 0.294(4) 0.034(4) 0.245(6) 0.056 Uiso 1 1 d . . .
O7 O 0.1611(3) 0.2471(3) 0.1445(7) 0.0886(11) Uani 1 1 d . . .
O8A O -0.0740(3) 0.1149(3) 0.0183(6) 0.0498(9) Uani 0.60 1 d P . .
O9A O 0.0281(6) 0.1144(6) 0.4280(12) 0.0631(17) Uani 0.60 1 d P . .
O10A O 0.1967(4) 0.0828(4) -0.1246(7) 0.0674(13) Uani 0.60 1 d P . .
O8B O -0.0365(5) 0.1027(5) -0.1396(10) 0.0540(16) Uani 0.40 1 d P . .
O9B O 0.0071(13) 0.0672(15) 0.384(3) 0.135(8) Uani 0.40 1 d P . .
O10B O 0.1073(10) 0.0497(13) -0.1768(18) 0.136(6) Uani 0.40 1 d P . .

loop_
_atom_site_aniso_label
_atom_site_aniso_U_11
_atom_site_aniso_U_22
_atom_site_aniso_U_33
_atom_site_aniso_U_23
_atom_site_aniso_U_13
_atom_site_aniso_U_12
Ni1 0.0253(3) 0.0164(3) 0.0287(3) -0.00019(15) 0.00566(19) 0.00106(14)
N1 0.0245(10) 0.0212(10) 0.0277(10) -0.0014(8) 0.0041(7) 0.0013(8)
N2 0.0232(10) 0.0221(11) 0.0288(10) -0.0010(8) 0.0062(8) 0.0007(8)
C1 0.0266(12) 0.0216(12) 0.0259(11) 0.0018(9) 0.0019(9) 0.0006(9)
C2 0.0275(12) 0.0205(12) 0.0288(12) 0.0004(9) 0.0031(9) 0.0018(9)
C3 0.0297(12) 0.0207(12) 0.0251(11) -0.0019(9) 0.0022(9) 0.0017(9)
C4 0.0287(12) 0.0222(12) 0.0288(12) 0.0017(9) 0.0048(9) 0.0025(10)
O1 0.0287(9) 0.0199(9) 0.0397(9) 0.0017(7) 0.0111(7) 0.0008(7)
O2 0.0323(10) 0.0229(10) 0.0501(11) 0.0076(8) 0.0115(8) -0.0009(7)
C5 0.0283(12) 0.0284(13) 0.0281(11) -0.0037(10) 0.0031(9) 0.0026(10)
O3 0.0323(10) 0.0344(11) 0.0536(12) 0.0008(9) 0.0153(9) 0.0009(8)
O4 0.0349(10) 0.0242(10) 0.0446(10) -0.0040(8) 0.0070(8) 0.0048(8)
O5 0.0354(10) 0.0213(9) 0.0318(9) -0.0016(7) 0.0011(7) 0.0005(8)
Na1 0.0476(8) 0.0470(8) 0.0698(9) 0.0038(7) 0.0068(6) 0.0127(6)
O6 0.0350(12) 0.0337(13) 0.0441(12) 0.0034(8) 0.0121(10) -0.0002(8)
O7 0.0538(17) 0.074(2) 0.139(3) 0.001(2) 0.0156(19) -0.0119(16)
O8A 0.0393(19) 0.049(2) 0.061(2) -0.0019(18) 0.0006(17) 0.0102(16)
O9A 0.050(3) 0.068(4) 0.072(3) -0.001(3) 0.005(2) 0.015(3)
O10A 0.058(3) 0.068(3) 0.079(3) -0.020(2) 0.022(2) -0.001(2)
O8B 0.044(3) 0.033(3) 0.084(5) 0.007(3) 0.001(3) 0.008(2)
O9B 0.086(11) 0.146(17) 0.185(18) 0.055(13) 0.083(11) 0.061(10)
O10B 0.093(8) 0.194(13) 0.119(9) -0.081(10) -0.007(6) 0.067(9)

loop_
_atom_type_symbol
_atom_type_description
_atom_type_scat_dispersion_real
_atom_type_scat_dispersion_imag
_atom_type_scat_source
C C 0.0033 0.0016 'International Tables Vol C Tables 4.2.6.8 and 6.1.1.4'
H H 0.0000 0.0000 'International Tables Vol C Tables 4.2.6.8 and 6.1.1.4'
N N 0.0061 0.0033 'International Tables Vol C Tables 4.2.6.8 and 6.1.1.4'
O O 0.0106 0.0060 'International Tables Vol C Tables 4.2.6.8 and 6.1.1.4'
Ni Ni 0.3393 1.1124 'International Tables Vol C Tables 4.2.6.8 and 6.1.1.4'
Na Na 0.0362 0.0249 'International Tables Vol C Tables 4.2.6.8 and 6.1.1.4'

loop_
_geom_angle_atom_site_label_1
_geom_angle_atom_site_label_2
_geom_angle_atom_site_label_3
_geom_angle
_geom_angle_site_symmetry_1
_geom_angle_site_symmetry_3
_geom_angle_publ_flag
N1 Ni1 N1 180.0 3_666 . yes
N1 Ni1 O1 100.68(7) 3_666 . ?
N1 Ni1 O1 79.32(7) . . yes
N1 Ni1 O1 79.32(7) 3_666 3_666 ?
N1 Ni1 O1 100.68(7) . 3_666 yes
O1 Ni1 O1 180.0 . 3_666 yes
N1 Ni1 O5 88.79(8) 3_666 3_666 ?
N1 Ni1 O5 91.21(8) . 3_666 yes
O1 Ni1 O5 90.59(8) . 3_666 yes
O1 Ni1 O5 89.41(8) 3_666 3_666 ?
N1 Ni1 O5 91.21(8) 3_666 . ?
N1 Ni1 O5 88.79(8) . . yes
O1 Ni1 O5 89.41(8) . . yes
O1 Ni1 O5 90.59(8) 3_666 . ?
O5 Ni1 O5 180.0 3_666 . yes
C1 N1 N2 106.2(2) . . ?
C1 N1 Ni1 113.33(16) . . ?
N2 N1 Ni1 140.23(17) . . ?
N1 N2 C3 111.1(2) . . ?
N1 N2 H2 120(2) . . ?
C3 N2 H2 128(2) . . ?
N1 C1 C2 110.8(2) . . ?
N1 C1 C4 116.4(2) . . ?
C2 C1 C4 132.8(2) . . ?
C3 C2 C1 104.8(2) . . ?
C3 C2 H2A 127(2) . . ?
C1 C2 H2A 129(2) . . ?
N2 C3 C2 107.1(2) . . ?
N2 C3 C5 121.8(2) . . ?
C2 C3 C5 131.1(2) . . ?
O2 C4 O1 124.7(2) . . ?
O2 C4 C1 120.2(2) . . ?
O1 C4 C1 115.1(2) . . ?
C4 O1 Ni1 115.77(16) . . ?
O3 C5 O4 125.6(2) . . ?
O3 C5 C3 118.6(2) . . ?
O4 C5 C3 115.8(2) . . ?
Ni1 O5 H51 111(3) . . ?
Ni1 O5 H52 114(3) . . ?
H51 O5 H52 111(4) . . ?
O9B Na1 O10B 153.9(7) . . ?
O9B Na1 O8B 77.3(6) . 3 ?
O10B Na1 O8B 88.7(5) . 3 ?
O9B Na1 O8A 77.1(5) . . ?
O10B Na1 O8A 80.4(3) . . ?
O8B Na1 O8A 87.53(18) 3 . ?
O9B Na1 O6 97.2(5) . . ?
O10B Na1 O6 103.0(3) . . ?
O8B Na1 O6 83.34(17) 3 . ?
O8A Na1 O6 170.15(15) . . ?
O9B Na1 O10A 174.5(6) . . ?
O10B Na1 O10A 31.3(4) . . ?
O8B Na1 O10A 107.0(2) 3 . ?
O8A Na1 O10A 106.22(18) . . ?
O6 Na1 O10A 80.10(16) . . ?
O9B Na1 O7 100.4(5) . . ?
O10B Na1 O7 95.1(5) . . ?
O8B Na1 O7 175.2(2) 3 . ?
O8A Na1 O7 96.07(15) . . ?
O6 Na1 O7 92.85(12) . . ?
O10A Na1 O7 75.13(16) . . ?
O9B Na1 O9A 16.8(6) . . ?
O10B Na1 O9A 162.7(3) . . ?
O8B Na1 O9A 93.4(3) 3 . ?
O8A Na1 O9A 82.5(2) . . ?
O6 Na1 O9A 94.3(2) . . ?
O10A Na1 O9A 158.0(2) . . ?
O7 Na1 O9A 84.0(2) . . ?
O9B Na1 O8B 107.5(5) . . ?
O10B Na1 O8B 49.7(3) . . ?
O8B Na1 O8B 89.4(2) 3 . ?
O8A Na1 O8B 30.82(19) . . ?
O6 Na1 O8B 152.02(18) . . ?
O10A Na1 O8B 76.3(2) . . ?
O7 Na1 O8B 95.30(18) . . ?
O9A Na1 O8B 113.1(2) . . ?
O9B Na1 O8A 107.1(5) . 3 ?
O10B Na1 O8A 60.1(5) . 3 ?
O8B Na1 O8A 30.0(2) 3 3 ?
O8A Na1 O8A 91.50(14) . 3 ?
O6 Na1 O8A 82.42(11) . 3 ?
O10A Na1 O8A 77.36(16) . 3 ?
O7 Na1 O8A 152.49(16) . 3 ?
O9A Na1 O8A 123.3(2) . 3 ?
O8B Na1 O8A 78.03(17) . 3 ?
O9B Na1 Na1 94.1(6) . 3 ?
O10B Na1 Na1 60.8(4) . 3 ?
O8B Na1 Na1 46.94(16) 3 3 ?
O8A Na1 Na1 48.96(11) . 3 ?
O6 Na1 Na1 124.53(9) . 3 ?
O10A Na1 Na1 91.36(14) . 3 ?
O7 Na1 Na1 137.79(13) . 3 ?
O9A Na1 Na1 109.05(19) . 3 ?
O8B Na1 Na1 42.50(14) . 3 ?
O8A Na1 Na1 42.54(9) 3 3 ?
Na1 O6 H61 121(4) . . ?
Na1 O6 H62 110(3) . . ?
H61 O6 H62 105(5) . . ?
O8B O8A Na1 82.6(3) . . ?
O8B O8A Na1 63.4(3) . 3 ?
Na1 O8A Na1 88.50(14) . 3 ?
O9B O9A Na1 64.3(18) . . ?
O10B O10A Na1 69.4(6) . . ?
O8A O8B Na1 86.7(4) . 3 ?
O8A O8B Na1 66.6(3) . . ?
Na1 O8B Na1 90.6(2) 3 . ?
O9A O9B Na1 99(2) . . ?
O10A O10B Na1 79.3(6) . . ?

loop_
_geom_bond_atom_site_label_1
_geom_bond_atom_site_label_2
_geom_bond_distance
_geom_bond_site_symmetry_2
_geom_bond_publ_flag
Ni1 N1 2.048(2) 3_666 ?
Ni1 N1 2.048(2) . yes
Ni1 O1 2.0652(18) . yes
Ni1 O1 2.0652(18) 3_666 ?
Ni1 O5 2.0872(18) 3_666 ?
Ni1 O5 2.0872(18) . yes
N1 C1 1.334(3) . ?
N1 N2 1.336(3) . ?
N2 C3 1.351(3) . ?
N2 H2 0.85(4) . ?
C1 C2 1.387(4) . ?
C1 C4 1.492(4) . ?
C2 C3 1.383(4) . ?
C2 H2A 0.93(3) . ?
C3 C5 1.486(3) . ?
C4 O2 1.240(3) . ?
C4 O1 1.276(3) . ?
C5 O3 1.247(3) . ?
C5 O4 1.267(3) . ?
O5 H51 0.93(4) . ?
O5 H52 0.84(4) . ?
Na1 O9B 2.265(18) . ?
Na1 O10B 2.288(12) . ?
Na1 O8B 2.337(6) 3 ?
Na1 O8A 2.340(4) . ?
Na1 O6 2.360(3) . ?
Na1 O10A 2.402(5) . ?
Na1 O7 2.445(4) . ?
Na1 O9A 2.484(9) . ?
Na1 O8B 2.528(7) . ?
Na1 O8A 2.610(4) 3 ?
Na1 Na1 3.459(3) 3 ?
O6 H61 0.78(5) . ?
O6 H62 0.76(5) . ?
O8A O8B 1.306(8) . ?
O8A Na1 2.610(4) 3 ?
O9A O9B 0.73(2) . ?
O10A O10B 1.269(14) . ?
O8B Na1 2.337(6) 3 ?

loop_
_geom_hbond_atom_site_label_D
_geom_hbond_atom_site_label_H
_geom_hbond_atom_site_label_A
_geom_hbond_distance_DH
_geom_hbond_distance_HA
_geom_hbond_distance_DA
_geom_hbond_angle_DHA
_geom_hbond_site_symmetry_A
N2 H2 O6 0.85(4) 2.02(4) 2.828(3) 157(3) 4_566
O5 H51 O4 0.93(4) 1.86(5) 2.771(3) 167(4) 2_646
O5 H52 O2 0.84(4) 1.87(4) 2.709(3) 171(4) 4_576
O6 H61 O4 0.78(5) 2.06(5) 2.826(3) 167(5) 1_545
O6 H62 O1 0.76(5) 2.02(5) 2.741(3) 158(5) 2_645
